data_7112999
loop_
_publ_author_name
'Kitagawa, Hakuba'
'Ozawa, Yoshiki'
'Toriumi, Koshiro'

_publ_section_title
;
 Flexibility of cubane-like Cu4I4 framework: temperature dependence of
 molecular structure and luminescence thermochromism of [Cu4I4(PPh3)4] in
 two polymorphic crystalline states.
;
_journal_issue 34
_journal_name_full 'Chemical communications (Cambridge, England)'
_journal_page_first 6302
_journal_page_last 6304
_journal_paper_doi 10.1039/c0cc01434f
_journal_volume 46
_journal_year 2010
_chemical_absolute_configuration ad
_chemical_formula_moiety '((C6 H5)3 P) Cu I)4'
_chemical_formula_sum 'C72 H60 Cu4 I4 P4'
_chemical_formula_weight 1810.84
_chemical_name_systematic tetrakis(triphenylphosphane-\m~3~-iodo-copper(I))
_space_group_IT_number 220
_symmetry_cell_setting cubic
_symmetry_Int_Tables_number 220
_symmetry_space_group_name_Hall 'I -4bd 2c 3'
_symmetry_space_group_name_H-M 'I -4 3 d'
_atom_sites_solution_hydrogens geom
_atom_sites_solution_primary direct
_atom_sites_solution_secondary difmap
_audit_creation_method SHELXL-97
_cell_angle_alpha 90.00
_cell_angle_beta 90.00
_cell_angle_gamma 90.00
_cell_formula_units_Z 16
_cell_length_a 29.8333(5)
_cell_length_b 29.8333(5)
_cell_length_c 29.8333(5)
_cell_measurement_temperature 105(1)
_cell_volume 26552.4(8)
_computing_cell_refinement 'Rapid-Auto (Rigaku Co. Ltd., 2006)'
_computing_data_collection 'Rapid-Auto (Rigaku Co. Ltd., 2006)'
_computing_data_reduction 'RAPID-AUTO (Rigaku Co. Ltd., 2006), SORTAV (Blessing, 1995)'
_computing_structure_refinement 'SHELXL-97 (Sheldrick, 1997)'
_computing_structure_solution 'SHELXS-86 (Sheldrick, 1986)'
_diffrn_ambient_temperature 105(1)
_diffrn_detector_area_resol_mean 10
_diffrn_measured_fraction_theta_full 0.999
_diffrn_measured_fraction_theta_max 0.999
_diffrn_measurement_device_type 'Rigaku R-AXIS RAPID-F'
_diffrn_measurement_method '\w axis oscillation'
_diffrn_radiation_monochromator graphite
_diffrn_radiation_probe x-ray
_diffrn_radiation_type MoK\a
_diffrn_radiation_wavelength 0.71073
_diffrn_reflns_av_R_equivalents 0.0387
_diffrn_reflns_av_sigmaI/netI 0.0218
_diffrn_reflns_limit_h_max 40
_diffrn_reflns_limit_h_min -40
_diffrn_reflns_limit_k_max 40
_diffrn_reflns_limit_k_min -12
_diffrn_reflns_limit_l_max 41
_diffrn_reflns_limit_l_min -41
_diffrn_reflns_number 60655
_diffrn_reflns_theta_full 30.00
_diffrn_reflns_theta_max 30.00
_diffrn_reflns_theta_min 3.05
_diffrn_source 'normal focus sealed tube'
_diffrn_source_type 'Rigaku R-AXIS'
_exptl_absorpt_coefficient_mu 3.263
_exptl_absorpt_correction_T_max 0.6886
_exptl_absorpt_correction_T_min 0.6675
_exptl_crystal_colour colorless
_exptl_crystal_density_diffrn 1.812
_exptl_crystal_density_method 'not measured'
_exptl_crystal_description block
_exptl_crystal_F_000 14080
_exptl_crystal_recrystallization_method toluene/ether
_exptl_crystal_size_max 0.24
_exptl_crystal_size_mid 0.22
_exptl_crystal_size_min 0.22
_refine_diff_density_max 0.542
_refine_diff_density_min -1.160
_refine_diff_density_rms 0.084
_refine_ls_abs_structure_details 'Flack H D (1983), Acta Cryst. A39, 876-881'
_refine_ls_abs_structure_Flack 0.08(3)
_refine_ls_extinction_method none
_refine_ls_goodness_of_fit_ref 1.168
_refine_ls_hydrogen_treatment constr
_refine_ls_matrix_type full
_refine_ls_number_parameters 253
_refine_ls_number_reflns 6444
_refine_ls_number_restraints 0
_refine_ls_restrained_S_all 1.168
_refine_ls_R_factor_all 0.0426
_refine_ls_R_factor_gt 0.0295
_refine_ls_shift/su_max 0.003
_refine_ls_shift/su_mean 0.000
_refine_ls_structure_factor_coef Fsqd
_refine_ls_weighting_details 'calc w=1/[\s^2^(Fo^2^)+(0.0990P)^2^+146.5832P] where P=(Fo^2^+2Fc^2^)/3'
_refine_ls_weighting_scheme calc
_refine_ls_wR_factor_gt 0.0841
_refine_ls_wR_factor_ref 0.1540
_reflns_number_gt 5950
_reflns_number_total 6444
_reflns_threshold_expression >2sigma(I)
_cod_data_source_file c0cc01434f.txt
_cod_data_source_block cuipph_cubic_105k
_cod_database_code 7112999

loop_
_symmetry_equiv_pos_as_xyz
'x, y, z'
'x, -y, -z+1/2'
'-x, -y+1/2, z'
'-x, y+1/2, -z+1/2'
'y+1/4, -x+3/4, -z+1/4'
'-y+1/4, -x+3/4, z+3/4'
'-y+3/4, x+3/4, -z+1/4'
'y+3/4, x+3/4, z+3/4'
'y, z, x'
'-y, -z+1/2, x'
'y, -z, -x+1/2'
'-y, z+1/2, -x+1/2'
'z+1/4, -y+3/4, -x+1/4'
'z+1/4, y+1/4, x+1/4'
'-z+3/4, y+3/4, -x+1/4'
'-z+3/4, -y+1/4, x+1/4'
'z, x, y'
'-z+1/2, x, -y'
'-z, -x+1/2, y'
'z+1/2, -x+1/2, -y'
'x+3/4, z+3/4, y+3/4'
'x+3/4, -z+1/4, -y+3/4'
'-x+3/4, z+3/4, -y+1/4'
'-x+1/4, -z+3/4, y+3/4'
'x+1/2, y+1/2, z+1/2'
'x+1/2, -y+1/2, -z+1'
'-x+1/2, -y+1, z+1/2'
'-x+1/2, y+1, -z+1'
'y+3/4, -x+5/4, -z+3/4'
'-y+3/4, -x+5/4, z+5/4'
'-y+5/4, x+5/4, -z+3/4'
'y+5/4, x+5/4, z+5/4'
'y+1/2, z+1/2, x+1/2'
'-y+1/2, -z+1, x+1/2'
'y+1/2, -z+1/2, -x+1'
'-y+1/2, z+1, -x+1'
'z+3/4, -y+5/4, -x+3/4'
'z+3/4, y+3/4, x+3/4'
'-z+5/4, y+5/4, -x+3/4'
'-z+5/4, -y+3/4, x+3/4'
'z+1/2, x+1/2, y+1/2'
'-z+1, x+1/2, -y+1/2'
'-z+1/2, -x+1, y+1/2'
'z+1, -x+1, -y+1/2'
'x+5/4, z+5/4, y+5/4'
'x+5/4, -z+3/4, -y+5/4'
'-x+5/4, z+5/4, -y+3/4'
'-x+3/4, -z+5/4, y+5/4'

loop_
_atom_site_label
_atom_site_type_symbol
_atom_site_fract_x
_atom_site_fract_y
_atom_site_fract_z
_atom_site_U_iso_or_equiv
_atom_site_adp_type
_atom_site_occupancy
_atom_site_symmetry_multiplicity
_atom_site_calc_flag
_atom_site_refinement_flags
I2 I 0.991542(14) 0.038081(14) 0.920959(14) 0.01973(11) Uani 1 1 d .
I1 I 1.055077(14) 0.055077(14) 1.055077(14) 0.02103(15) Uani 1 3 d S
Cu1 Cu 0.96291(3) -0.03709(3) 0.96291(3) 0.0224(3) Uani 1 3 d S
Cu2 Cu 1.05415(3) 0.01148(3) 0.97665(3) 0.02264(18) Uani 1 1 d .
P1 P 0.91911(6) -0.08089(6) 0.91911(6) 0.0198(5) Uani 1 3 d S
P2 P 1.12600(5) 0.00754(6) 0.95377(6) 0.0193(3) Uani 1 1 d .
C12 C 1.1744(2) 0.0052(2) 1.0338(2) 0.0242(13) Uani 1 1 d .
H12 H 1.1683 0.0364 1.0354 0.029 Uiso 1 1 calc R
C13 C 1.1570(2) 0.0592(2) 0.9423(2) 0.0230(12) Uani 1 1 d .
C19 C 0.8585(2) -0.0701(2) 0.9240(2) 0.0207(12) Uani 1 1 d .
C24 C 0.8263(2) -0.1028(3) 0.9160(3) 0.0265(14) Uani 1 1 d .
H24 H 0.8353 -0.1318 0.9065 0.032 Uiso 1 1 calc R
C1 C 1.1380(2) -0.0249(2) 0.9028(2) 0.0229(13) Uani 1 1 d .
C20 C 0.8452(3) -0.0274(3) 0.9369(2) 0.0266(14) Uani 1 1 d .
H20 H 0.8671 -0.0047 0.9413 0.032 Uiso 1 1 calc R
C18 C 1.1338(3) 0.0962(3) 0.9263(3) 0.0290(15) Uani 1 1 d .
H18 H 1.1020 0.0959 0.9250 0.035 Uiso 1 1 calc R
C7 C 1.1595(2) -0.0201(2) 0.9967(2) 0.0199(11) Uani 1 1 d .
C5 C 1.1891(4) -0.0562(4) 0.8489(3) 0.053(3) Uani 1 1 d .
H5 H 1.2189 -0.0634 0.8401 0.064 Uiso 1 1 calc R
C14 C 1.2035(3) 0.0610(3) 0.9460(3) 0.0317(15) Uani 1 1 d .
H14 H 1.2194 0.0363 0.9583 0.038 Uiso 1 1 calc R
C3 C 1.1103(4) -0.0605(3) 0.8360(3) 0.042(2) Uani 1 1 d .
H3 H 1.0858 -0.0699 0.8180 0.050 Uiso 1 1 calc R
C11 C 1.1982(3) -0.0161(3) 1.0680(2) 0.0311(15) Uani 1 1 d .
H11 H 1.2093 0.0011 1.0923 0.037 Uiso 1 1 calc R
C10 C 1.2056(3) -0.0618(3) 1.0669(3) 0.0361(18) Uani 1 1 d .
H10 H 1.2218 -0.0760 1.0903 0.043 Uiso 1 1 calc R
C21 C 0.8002(3) -0.0178(3) 0.9433(3) 0.0334(16) Uani 1 1 d .
H21 H 0.7913 0.0113 0.9526 0.040 Uiso 1 1 calc R
C2 C 1.1028(3) -0.0389(3) 0.8761(3) 0.0282(14) Uani 1 1 d .
H2 H 1.0729 -0.0335 0.8856 0.034 Uiso 1 1 calc R
C4 C 1.1536(4) -0.0684(3) 0.8224(3) 0.043(2) Uani 1 1 d .
H4 H 1.1590 -0.0825 0.7943 0.052 Uiso 1 1 calc R
C23 C 0.7808(3) -0.0931(3) 0.9220(3) 0.0292(14) Uani 1 1 d .
H23 H 0.7588 -0.1155 0.9164 0.035 Uiso 1 1 calc R
C22 C 0.7681(3) -0.0506(3) 0.9361(3) 0.0315(15) Uani 1 1 d .
H22 H 0.7373 -0.0440 0.9408 0.038 Uiso 1 1 calc R
C9 C 1.1893(3) -0.0869(3) 1.0313(3) 0.0337(16) Uani 1 1 d .
H9 H 1.1936 -0.1184 1.0307 0.040 Uiso 1 1 calc R
C15 C 1.2267(3) 0.0985(3) 0.9320(3) 0.0382(18) Uani 1 1 d .
H15 H 1.2585 0.0993 0.9342 0.046 Uiso 1 1 calc R
C17 C 1.1575(3) 0.1337(3) 0.9120(3) 0.0313(15) Uani 1 1 d .
H17 H 1.1416 0.1587 0.9002 0.038 Uiso 1 1 calc R
C8 C 1.1666(3) -0.0660(2) 0.9965(3) 0.0279(14) Uani 1 1 d .
H8 H 1.1557 -0.0835 0.9722 0.034 Uiso 1 1 calc R
C6 C 1.1811(3) -0.0331(4) 0.8889(4) 0.052(3) Uani 1 1 d .
H6 H 1.2056 -0.0230 0.9066 0.062 Uiso 1 1 calc R
C16 C 1.2036(3) 0.1354(3) 0.9145(3) 0.0379(19) Uani 1 1 d .
H16 H 1.2194 0.1612 0.9045 0.045 Uiso 1 1 calc R

loop_
_atom_site_aniso_label
_atom_site_aniso_U_11
_atom_site_aniso_U_22
_atom_site_aniso_U_33
_atom_site_aniso_U_23
_atom_site_aniso_U_13
_atom_site_aniso_U_12
I2 0.0207(2) 0.01954(19) 0.01896(19) 0.00122(14) -0.00082(14) 0.00028(14)
I1 0.02103(15) 0.02103(15) 0.02103(15) -0.00211(14) -0.00211(14) -0.00211(14)
Cu1 0.0224(3) 0.0224(3) 0.0224(3) -0.0011(3) -0.0011(3) -0.0011(3)
Cu2 0.0167(3) 0.0286(4) 0.0227(4) 0.0009(3) 0.0014(3) 0.0016(3)
P1 0.0198(5) 0.0198(5) 0.0198(5) 0.0006(6) 0.0006(6) 0.0006(6)
P2 0.0161(7) 0.0230(7) 0.0187(7) -0.0010(6) 0.0011(5) -0.0009(6)
C12 0.024(3) 0.027(3) 0.021(3) -0.007(2) -0.005(2) -0.002(2)
C13 0.018(3) 0.026(3) 0.025(3) -0.006(3) 0.002(2) 0.000(2)
C19 0.021(3) 0.022(3) 0.019(3) -0.002(2) -0.004(2) -0.004(2)
C24 0.023(3) 0.030(3) 0.027(3) 0.005(3) -0.002(3) -0.002(3)
C1 0.024(3) 0.027(3) 0.018(3) -0.003(2) 0.003(2) -0.005(2)
C20 0.028(3) 0.025(3) 0.027(3) -0.007(3) 0.000(3) -0.001(3)
C18 0.031(4) 0.027(3) 0.028(3) 0.003(3) 0.003(3) 0.004(3)
C7 0.019(3) 0.023(3) 0.018(3) -0.002(2) 0.004(2) 0.001(2)
C5 0.046(5) 0.067(7) 0.047(5) -0.035(5) 0.025(4) -0.009(5)
C14 0.026(3) 0.033(4) 0.036(4) 0.007(3) 0.002(3) -0.004(3)
C3 0.057(6) 0.036(4) 0.033(4) -0.016(3) -0.016(4) 0.010(4)
C11 0.028(3) 0.049(4) 0.016(3) -0.001(3) -0.005(2) -0.005(3)
C10 0.025(3) 0.057(5) 0.027(4) 0.004(3) -0.003(3) 0.001(3)
C21 0.026(3) 0.031(4) 0.042(4) -0.002(3) -0.003(3) 0.006(3)
C2 0.029(3) 0.027(3) 0.029(4) -0.008(3) -0.003(3) 0.006(3)
C4 0.070(6) 0.035(4) 0.026(4) -0.013(3) 0.011(4) -0.010(4)
C23 0.025(3) 0.031(4) 0.032(4) 0.002(3) 0.001(3) -0.002(3)
C22 0.025(3) 0.033(4) 0.036(4) -0.001(3) -0.004(3) 0.000(3)
C9 0.029(4) 0.030(4) 0.042(4) 0.006(3) -0.011(3) 0.005(3)
C15 0.033(4) 0.036(4) 0.045(5) 0.006(4) 0.007(3) -0.009(3)
C17 0.040(4) 0.021(3) 0.033(4) 0.003(3) 0.001(3) 0.000(3)
C8 0.027(3) 0.026(3) 0.031(4) 0.005(3) -0.001(3) -0.001(3)
C6 0.028(4) 0.080(7) 0.048(5) -0.044(5) 0.012(4) -0.014(4)
C16 0.056(5) 0.026(3) 0.032(4) 0.006(3) 0.016(4) -0.014(3)

loop_
_atom_type_symbol
_atom_type_description
_atom_type_scat_dispersion_real
_atom_type_scat_dispersion_imag
_atom_type_scat_source
C C 0.0021 0.0016 'International Tables Vol C Tables 4.2.6.8 and 6.1.1.4'
H H 0.0000 0.0000 'International Tables Vol C Tables 4.2.6.8 and 6.1.1.4'
Cu Cu 0.2614 1.2674 'International Tables Vol C Tables 4.2.6.8 and 6.1.1.4'
I I -0.7268 1.8135 'International Tables Vol C Tables 4.2.6.8 and 6.1.1.4'
P P 0.0905 0.0944 'International Tables Vol C Tables 4.2.6.8 and 6.1.1.4'

loop_
_geom_angle_atom_site_label_1
_geom_angle_atom_site_label_2
_geom_angle_atom_site_label_3
_geom_angle
_geom_angle_site_symmetry_1
_geom_angle_site_symmetry_3
Cu2 I2 Cu1 71.41(3) . .
Cu2 I2 Cu2 63.28(4) . 17_546
Cu1 I2 Cu2 69.09(3) . 17_546
Cu2 I2 I2 38.34(2) . 9_645
Cu1 I2 I2 37.241(17) . 9_645
Cu2 I2 I2 73.531(19) 17_546 9_645
Cu2 I2 I1 33.15(2) . .
Cu1 I2 I1 79.24(3) . .
Cu2 I2 I1 34.485(19) 17_546 .
I2 I2 I1 61.085(6) 9_645 .
Cu2 I1 Cu2 63.98(3) 17_546 .
Cu2 I1 Cu2 63.98(3) 17_546 9_645
Cu2 I1 Cu2 63.98(3) . 9_645
Cu2 I1 I2 35.99(2) 17_546 .
Cu2 I1 I2 32.39(2) . .
Cu2 I1 I2 71.62(2) 9_645 .
P1 Cu1 I2 113.18(3) . 17_546
P1 Cu1 I2 113.18(3) . .
I2 Cu1 I2 105.52(3) 17_546 .
P1 Cu1 I2 113.18(3) . 9_645
I2 Cu1 I2 105.52(3) 17_546 9_645
I2 Cu1 I2 105.52(3) . 9_645
P1 Cu1 Cu2 148.23(2) . .
I2 Cu1 Cu2 98.53(5) 17_546 .
I2 Cu1 Cu2 53.04(3) . .
I2 Cu1 Cu2 56.55(3) 9_645 .
P2 Cu2 I2 120.10(6) . .
P2 Cu2 I1 106.28(5) . .
I2 Cu2 I1 114.46(3) . .
P2 Cu2 I2 99.31(6) . 9_645
I2 Cu2 I2 105.81(3) . 9_645
I1 Cu2 I2 109.53(3) . 9_645
P2 Cu2 Cu2 155.52(6) . 17_546
I2 Cu2 Cu2 61.04(3) . 17_546
I1 Cu2 Cu2 58.009(16) . 17_546
I2 Cu2 Cu2 103.71(3) 9_645 17_546
P2 Cu2 Cu2 130.91(6) . 9_645
I2 Cu2 Cu2 107.91(3) . 9_645
I1 Cu2 Cu2 58.009(16) . 9_645
I2 Cu2 Cu2 55.68(3) 9_645 9_645
Cu2 Cu2 Cu2 60.0 17_546 9_645
P2 Cu2 Cu1 140.21(6) . .
I2 Cu2 Cu1 55.549(19) . .
I1 Cu2 Cu1 110.52(3) . .
I2 Cu2 Cu1 54.363(18) 9_645 .
Cu2 Cu2 Cu1 62.876(18) 17_546 .
Cu2 Cu2 Cu1 62.876(18) 9_645 .
C19 P1 C19 103.6(3) 17_546 .
C19 P1 C19 103.6(3) 17_546 9_645
C19 P1 C19 103.6(3) . 9_645
C19 P1 Cu1 114.8(2) 17_546 .
C19 P1 Cu1 114.8(2) . .
C19 P1 Cu1 114.8(2) 9_645 .
C7 P2 C13 103.7(3) . .
C7 P2 C1 103.7(3) . .
C13 P2 C1 101.0(3) . .
C7 P2 Cu2 109.4(2) . .
C13 P2 Cu2 119.5(2) . .
C1 P2 Cu2 117.6(2) . .
C11 C12 C7 119.4(7) . .
C18 C13 C14 119.5(7) . .
C18 C13 P2 118.9(5) . .
C14 C13 P2 121.4(6) . .
C20 C19 C24 119.6(7) . .
C20 C19 P1 117.6(5) . .
C24 C19 P1 122.8(5) . .
C19 C24 C23 120.3(7) . .
C6 C1 C2 119.0(7) . .
C6 C1 P2 121.7(6) . .
C2 C1 P2 119.2(5) . .
C19 C20 C21 120.4(7) . .
C13 C18 C17 119.5(7) . .
C8 C7 C12 118.9(7) . .
C8 C7 P2 122.0(5) . .
C12 C7 P2 118.8(5) . .
C4 C5 C6 119.4(9) . .
C15 C14 C13 120.5(8) . .
C4 C3 C2 119.3(8) . .
C10 C11 C12 120.8(7) . .
C11 C10 C9 119.6(7) . .
C22 C21 C20 120.0(7) . .
C3 C2 C1 121.2(8) . .
C5 C4 C3 120.7(8) . .
C22 C23 C24 119.4(7) . .
C21 C22 C23 120.3(7) . .
C8 C9 C10 120.2(8) . .
C14 C15 C16 120.1(8) . .
C16 C17 C18 121.3(7) . .
C7 C8 C9 121.0(7) . .
C1 C6 C5 120.3(8) . .
C17 C16 C15 118.9(7) . .

loop_
_geom_bond_atom_site_label_1
_geom_bond_atom_site_label_2
_geom_bond_distance
_geom_bond_site_symmetry_2
I2 Cu2 2.6228(10) .
I2 Cu1 2.7066(7) .
I2 Cu2 2.7786(10) 17_546
I2 I2 4.3094(7) 9_645
I2 I1 4.4564(7) .
I1 Cu2 2.6771(11) 17_546
I1 Cu2 2.6771(11) .
I1 Cu2 2.6771(11) 9_645
Cu1 P1 2.263(3) .
Cu1 I2 2.7065(7) 17_546
Cu1 I2 2.7066(7) 9_645
Cu1 Cu2 3.1109(16) .
Cu2 P2 2.2527(18) .
Cu2 I2 2.7786(10) 9_645
Cu2 Cu2 2.8366(14) 17_546
Cu2 Cu2 2.8366(14) 9_645
P1 C19 1.843(7) 17_546
P1 C19 1.843(7) .
P1 C19 1.843(7) 9_645
P2 C7 1.821(7) .
P2 C13 1.829(7) .
P2 C1 1.838(7) .
C12 C11 1.395(10) .
C12 C7 1.412(9) .
C13 C18 1.386(10) .
C13 C14 1.394(10) .
C19 C20 1.386(10) .
C19 C24 1.389(9) .
C24 C23 1.399(10) .
C1 C6 1.373(11) .
C1 C2 1.381(10) .
C20 C21 1.388(11) .
C18 C17 1.391(11) .
C7 C8 1.385(10) .
C5 C4 1.370(15) .
C5 C6 1.401(11) .
C14 C15 1.380(11) .
C3 C4 1.375(15) .
C3 C2 1.379(11) .
C11 C10 1.384(13) .
C10 C9 1.387(12) .
C21 C22 1.386(11) .
C23 C22 1.389(11) .
C9 C8 1.386(10) .
C15 C16 1.400(13) .
C17 C16 1.377(13) .
